data_2218269
loop_
_publ_author_name
'Tsai, Yow-Fu'
'Su, Yu-Ting'
'Lin, Chia-Her'

_publ_section_title
;
 (2<i>S</i>)-2-(3-Oxo-1,4-dioxaspiro[4.5]decan-2-yl)ethanoic acid
;
_journal_coeditor_code WK2081
_journal_issue 5
_journal_name_full 'Acta Crystallographica Section E'
_journal_page_first o939
_journal_paper_doi 10.1107/S160053680801146X
_journal_volume 64
_journal_year 2008
_chemical_formula_iupac 'C10 H14 O5'
_chemical_formula_moiety 'C10 H14 O5'
_chemical_formula_sum 'C10 H14 O5'
_chemical_formula_weight 214.21
_chemical_name_systematic
;
(2<i>S</i>)-2-(3-Oxo-1,4-dioxaspiro[4.5]decan-2-yl)ethanoic acid
;
_space_group_IT_number 19
_symmetry_cell_setting orthorhombic
_symmetry_space_group_name_Hall 'P 2ac 2ab'
_symmetry_space_group_name_H-M 'P 21 21 21'
_atom_sites_solution_hydrogens difmap
_atom_sites_solution_primary direct
_atom_sites_solution_secondary difmap
_audit_creation_method SHELXL-97
_cell_angle_alpha 90.00
_cell_angle_beta 90.00
_cell_angle_gamma 90.00
_cell_formula_units_Z 4
_cell_length_a 6.7098(6)
_cell_length_b 10.3463(8)
_cell_length_c 15.3175(13)
_cell_measurement_reflns_used 3702
_cell_measurement_temperature 295(2)
_cell_measurement_theta_max 31.58
_cell_measurement_theta_min 2.37
_cell_volume 1063.37(15)
_computing_cell_refinement 'APEX2 (Bruker, 2004)'
_computing_data_collection 'APEX2 (Bruker, 2004)'
_computing_data_reduction 'SAINT (Bruker, 2004)'
_computing_molecular_graphics 'SHELXTL (Sheldrick, 2008)'
_computing_publication_material 'SHELXTL (Sheldrick, 2008)'
_computing_structure_refinement 'SHELXL97 (Sheldrick, 2008)'
_computing_structure_solution 'SHELXS97 (Sheldrick, 2008)'
_diffrn_ambient_temperature 295(2)
_diffrn_measured_fraction_theta_full 0.942
_diffrn_measured_fraction_theta_max 0.942
_diffrn_measurement_device_type 'Bruker Kappa APEXII CCD'
_diffrn_measurement_method \w
_diffrn_radiation_monochromator graphite
_diffrn_radiation_source 'fine-focus sealed tube'
_diffrn_radiation_type MoK\a
_diffrn_radiation_wavelength 0.71073
_diffrn_reflns_av_R_equivalents 0.0216
_diffrn_reflns_av_sigmaI/netI 0.0175
_diffrn_reflns_limit_h_max 8
_diffrn_reflns_limit_h_min -10
_diffrn_reflns_limit_k_max 9
_diffrn_reflns_limit_k_min -15
_diffrn_reflns_limit_l_max 22
_diffrn_reflns_limit_l_min -13
_diffrn_reflns_number 7861
_diffrn_reflns_theta_full 33.27
_diffrn_reflns_theta_max 33.27
_diffrn_reflns_theta_min 2.38
_diffrn_standards_decay_% 0
_exptl_absorpt_coefficient_mu 0.108
_exptl_absorpt_correction_T_max 0.9633
_exptl_absorpt_correction_T_min 0.9481
_exptl_absorpt_correction_type multi-scan
_exptl_absorpt_process_details '(SADABS; Bruker, 2004'
_exptl_crystal_colour colourless
_exptl_crystal_density_diffrn 1.338
_exptl_crystal_density_method 'not measured'
_exptl_crystal_description tabular
_exptl_crystal_F_000 456
_exptl_crystal_size_max 0.50
_exptl_crystal_size_mid 0.45
_exptl_crystal_size_min 0.35
_refine_diff_density_max 0.307
_refine_diff_density_min -0.168
_refine_ls_extinction_coef 0.077(9)
_refine_ls_extinction_expression Fc^*^=kFc[1+0.001xFc^2^\l^3^/sin(2\q)]^-1/4^
_refine_ls_extinction_method 'SHELXL97 (Sheldrick, 2008)'
_refine_ls_goodness_of_fit_ref 1.046
_refine_ls_hydrogen_treatment constr
_refine_ls_matrix_type full
_refine_ls_number_parameters 138
_refine_ls_number_reflns 2206
_refine_ls_number_restraints 0
_refine_ls_restrained_S_all 1.046
_refine_ls_R_factor_all 0.0521
_refine_ls_R_factor_gt 0.0409
_refine_ls_shift/su_max 0.000
_refine_ls_shift/su_mean 0.000
_refine_ls_structure_factor_coef Fsqd
_refine_ls_weighting_details 'calc w=1/[\s^2^(Fo^2^)+(0.0907P)^2^+0.0732P] where P=(Fo^2^+2Fc^2^)/3'
_refine_ls_weighting_scheme calc
_refine_ls_wR_factor_gt 0.1134
_refine_ls_wR_factor_ref 0.1231
_reflns_number_gt 1814
_reflns_number_total 2206
_reflns_threshold_expression I>2\s(I)
_cod_data_source_file wk2081.cif
_cod_data_source_block I
_cod_database_code 2218269
_cod_database_fobs_code 2218269

loop_
_symmetry_equiv_pos_as_xyz
'x, y, z'
'-x+1/2, -y, z+1/2'
'-x, y+1/2, -z+1/2'
'x+1/2, -y+1/2, -z'

loop_
_atom_site_type_symbol
_atom_site_label
_atom_site_fract_x
_atom_site_fract_y
_atom_site_fract_z
_atom_site_U_iso_or_equiv
_atom_site_adp_type
_atom_site_calc_flag
_atom_site_refinement_flags
_atom_site_occupancy
O O1 0.7046(2) 0.66387(12) 0.06930(8) 0.0516(3) Uani d . 1
O O2 0.4717(2) 0.51238(14) 0.10628(8) 0.0584(4) Uani d . 1
O O3 0.2465(2) 0.28916(12) 0.00641(11) 0.0613(4) Uani d . 1
O O4 -0.0034(2) 0.40271(14) -0.04693(12) 0.0647(4) Uani d . 1
H H4A -0.0620 0.3336 -0.0414 0.097 Uiso calc R 1
O O5 0.6684(3) 0.66532(14) -0.07558(9) 0.0614(4) Uani d . 1
C C1 0.6310(2) 0.61950(15) -0.00602(11) 0.0438(3) Uani d . 1
C C2 0.4985(3) 0.50524(14) 0.01414(10) 0.0406(3) Uani d . 1
H H2A 0.5662 0.4245 -0.0015 0.049 Uiso calc R 1
C C3 0.2983(3) 0.51228(15) -0.03022(12) 0.0454(3) Uani d . 1
H H3A 0.2220 0.5827 -0.0051 0.055 Uiso calc R 1
H H3B 0.3176 0.5309 -0.0917 0.055 Uiso calc R 1
C C4 0.1827(2) 0.38946(15) -0.02119(10) 0.0393(3) Uani d . 1
C C5 0.6327(3) 0.58484(16) 0.14185(11) 0.0461(4) Uani d . 1
C C6 0.5544(4) 0.6724(2) 0.21270(13) 0.0615(5) Uani d . 1
H H6A 0.4875 0.6209 0.2568 0.074 Uiso calc R 1
H H6B 0.4577 0.7317 0.1880 0.074 Uiso calc R 1
C C7 0.7215(5) 0.7482(2) 0.25453(14) 0.0702(7) Uani d . 1
H H7A 0.7760 0.8083 0.2122 0.084 Uiso calc R 1
H H7B 0.6687 0.7981 0.3029 0.084 Uiso calc R 1
C C8 0.8859(4) 0.6613(2) 0.28737(14) 0.0686(6) Uani d . 1
H H8A 0.8347 0.6064 0.3336 0.082 Uiso calc R 1
H H8B 0.9925 0.7136 0.3114 0.082 Uiso calc R 1
C C9 0.9671(3) 0.5778(2) 0.21429(14) 0.0643(5) Uani d . 1
H H9A 1.0289 0.6322 0.1704 0.077 Uiso calc R 1
H H9B 1.0681 0.5200 0.2372 0.077 Uiso calc R 1
C C10 0.8011(3) 0.49950(18) 0.17303(13) 0.0547(4) Uani d . 1
H H10A 0.8540 0.4511 0.1240 0.066 Uiso calc R 1
H H10B 0.7502 0.4381 0.2154 0.066 Uiso calc R 1

loop_
_atom_site_aniso_label
_atom_site_aniso_U_11
_atom_site_aniso_U_22
_atom_site_aniso_U_33
_atom_site_aniso_U_12
_atom_site_aniso_U_13
_atom_site_aniso_U_23
O1 0.0599(8) 0.0417(6) 0.0531(6) -0.0192(6) -0.0063(6) 0.0093(5)
O2 0.0631(8) 0.0668(8) 0.0454(6) -0.0280(7) -0.0004(6) 0.0098(6)
O3 0.0445(6) 0.0356(5) 0.1039(11) -0.0022(5) -0.0091(7) 0.0121(7)
O4 0.0425(6) 0.0513(7) 0.1003(11) -0.0049(6) -0.0158(7) 0.0192(7)
O5 0.0622(8) 0.0654(9) 0.0565(7) -0.0148(7) 0.0016(6) 0.0219(7)
C1 0.0436(7) 0.0370(6) 0.0509(8) -0.0079(6) 0.0021(7) 0.0086(6)
C2 0.0434(7) 0.0330(6) 0.0455(7) -0.0058(6) -0.0007(6) 0.0048(6)
C3 0.0436(7) 0.0360(7) 0.0568(8) -0.0043(6) -0.0036(7) 0.0096(6)
C4 0.0376(6) 0.0365(6) 0.0440(7) -0.0006(6) -0.0002(6) 0.0009(5)
C5 0.0516(9) 0.0420(7) 0.0448(7) -0.0098(7) -0.0003(7) 0.0040(6)
C6 0.0602(11) 0.0677(12) 0.0564(10) 0.0122(10) -0.0036(9) -0.0061(9)
C7 0.0984(19) 0.0535(11) 0.0588(11) 0.0035(11) -0.0118(12) -0.0117(9)
C8 0.0772(15) 0.0712(13) 0.0575(10) -0.0108(12) -0.0193(10) -0.0002(10)
C9 0.0513(10) 0.0734(13) 0.0683(11) 0.0032(10) -0.0065(9) 0.0130(11)
C10 0.0663(11) 0.0425(8) 0.0552(8) 0.0047(9) 0.0025(9) 0.0053(7)

loop_
_atom_type_symbol
_atom_type_description
_atom_type_scat_dispersion_real
_atom_type_scat_dispersion_imag
_atom_type_scat_source
C C 0.0033 0.0016 'International Tables Vol C Tables 4.2.6.8 and 6.1.1.4'
H H 0.0000 0.0000 'International Tables Vol C Tables 4.2.6.8 and 6.1.1.4'
O O 0.0106 0.0060 'International Tables Vol C Tables 4.2.6.8 and 6.1.1.4'

loop_
_geom_angle_atom_site_label_1
_geom_angle_atom_site_label_2
_geom_angle_atom_site_label_3
_geom_angle
C1 O1 C5 110.00(12)
C5 O2 C2 108.11(13)
C4 O4 H4A 109.5
O5 C1 O1 123.82(15)
O5 C1 C2 128.12(16)
O1 C1 C2 108.05(13)
O2 C2 C3 109.37(15)
O2 C2 C1 103.66(13)
C3 C2 C1 113.23(12)
O2 C2 H2A 110.1
C3 C2 H2A 110.1
C1 C2 H2A 110.1
C4 C3 C2 112.30(13)
C4 C3 H3A 109.1
C2 C3 H3A 109.1
C4 C3 H3B 109.1
C2 C3 H3B 109.1
H3A C3 H3B 107.9
O3 C4 O4 122.26(15)
O3 C4 C3 125.67(15)
O4 C4 C3 112.07(14)
O2 C5 O1 104.72(12)
O2 C5 C6 109.10(17)
O1 C5 C6 109.04(14)
O2 C5 C10 112.38(15)
O1 C5 C10 108.68(15)
C6 C5 C10 112.58(15)
C5 C6 C7 111.0(2)
C5 C6 H6A 109.4
C7 C6 H6A 109.4
C5 C6 H6B 109.4
C7 C6 H6B 109.4
H6A C6 H6B 108.0
C8 C7 C6 111.94(17)
C8 C7 H7A 109.2
C6 C7 H7A 109.2
C8 C7 H7B 109.2
C6 C7 H7B 109.2
H7A C7 H7B 107.9
C7 C8 C9 110.88(17)
C7 C8 H8A 109.5
C9 C8 H8A 109.5
C7 C8 H8B 109.5
C9 C8 H8B 109.5
H8A C8 H8B 108.1
C10 C9 C8 110.37(19)
C10 C9 H9A 109.6
C8 C9 H9A 109.6
C10 C9 H9B 109.6
C8 C9 H9B 109.6
H9A C9 H9B 108.1
C5 C10 C9 111.66(15)
C5 C10 H10A 109.3
C9 C10 H10A 109.3
C5 C10 H10B 109.3
C9 C10 H10B 109.3
H10A C10 H10B 107.9

loop_
_geom_bond_atom_site_label_1
_geom_bond_atom_site_label_2
_geom_bond_distance
O1 C1 1.336(2)
O1 C5 1.4617(19)
O2 C5 1.423(2)
O2 C2 1.425(2)
O3 C4 1.199(2)
O4 C4 1.317(2)
O4 H4A 0.8200
O5 C1 1.193(2)
C1 C2 1.511(2)
C2 C3 1.507(2)
C2 H2A 0.9800
C3 C4 1.495(2)
C3 H3A 0.9700
C3 H3B 0.9700
C5 C6 1.508(3)
C5 C10 1.511(3)
C6 C7 1.511(3)
C6 H6A 0.9700
C6 H6B 0.9700
C7 C8 1.510(4)
C7 H7A 0.9700
C7 H7B 0.9700
C8 C9 1.515(3)
C8 H8A 0.9700
C8 H8B 0.9700
C9 C10 1.515(3)
C9 H9A 0.9700
C9 H9B 0.9700
C10 H10A 0.9700
C10 H10B 0.9700

loop_
_cod_related_entry_id
_cod_related_entry_database
_cod_related_entry_code
1 ChemSpider 8438145
